data_4024486
loop_
_publ_author_name
'Jialiang Wang'
'Wen Huang'
'Zhengxing Zhang'
'Xu Xiang'
'Ruiting Liu'
'Xigeng Zhou'

_publ_section_title
;
FeCl3.6H2O Catalyzed Disproportionation of Allylic Alcohols and Selective
Allylic Reduction of Allylic Alcohols and Their Derivatives with Benzyl
Alcohol
;
_journal_name_full 'Journal of Organic Chemistry'
_journal_page_first 3299
_journal_page_last 3304
_journal_paper_doi 10.1021/jo900070q
_journal_volume 74
_journal_year 2009
_chemical_formula_sum 'C17 H18'
_chemical_formula_weight 222.31
_chemical_name_systematic
; 
 ? 
;
_space_group_IT_number 14
_symmetry_cell_setting monoclinic
_symmetry_space_group_name_Hall '-P 2ybc'
_symmetry_space_group_name_H-M 'P 1 21/c 1'
_atom_sites_solution_hydrogens geom
_atom_sites_solution_primary direct
_atom_sites_solution_secondary difmap
_audit_creation_method SHELXL-97
_cell_angle_alpha 90.00
_cell_angle_beta 101.27
_cell_angle_gamma 90.00
_cell_formula_units_Z 4
_cell_length_a 15.2210(18)
_cell_length_b 14.4204(17)
_cell_length_c 5.9497(7)
_cell_measurement_reflns_used 6043
_cell_measurement_temperature 278(2)
_cell_measurement_theta_max 27.80
_cell_measurement_theta_min 2.73
_cell_volume 1280.7(3)
_computing_cell_refinement 'Bruker SMART'
_computing_data_collection 'Bruker SMART'
_computing_data_reduction 'Bruker SAINT'
_computing_molecular_graphics 'Bruker SHELXTL'
_computing_publication_material 'Bruker SHELXTL'
_computing_structure_refinement 'SHELXL-97 (Sheldrick, 1997)'
_computing_structure_solution 'SHELXS-97 (Sheldrick, 1990)'
_diffrn_ambient_temperature 278(2)
_diffrn_measured_fraction_theta_full 0.998
_diffrn_measured_fraction_theta_max 0.998
_diffrn_measurement_device_type 'CCD area detector'
_diffrn_measurement_method 'phi and omega scans'
_diffrn_radiation_monochromator graphite
_diffrn_radiation_source 'fine-focus sealed tube'
_diffrn_radiation_type MoK\a
_diffrn_radiation_wavelength 0.71073
_diffrn_reflns_av_R_equivalents 0.0633
_diffrn_reflns_av_sigmaI/netI 0.0427
_diffrn_reflns_limit_h_max 17
_diffrn_reflns_limit_h_min -18
_diffrn_reflns_limit_k_max 17
_diffrn_reflns_limit_k_min -17
_diffrn_reflns_limit_l_max 6
_diffrn_reflns_limit_l_min -7
_diffrn_reflns_number 6758
_diffrn_reflns_theta_full 25.01
_diffrn_reflns_theta_max 25.01
_diffrn_reflns_theta_min 1.96
_exptl_absorpt_coefficient_mu 0.065
_exptl_absorpt_correction_T_max 0.9759
_exptl_absorpt_correction_T_min 0.9585
_exptl_absorpt_correction_type multi-scan
_exptl_absorpt_process_details sadabs
_exptl_crystal_colour colorless
_exptl_crystal_density_diffrn 1.153
_exptl_crystal_density_method 'not measured'
_exptl_crystal_description block
_exptl_crystal_F_000 480
_exptl_crystal_size_max 0.66
_exptl_crystal_size_mid 0.50
_exptl_crystal_size_min 0.38
_refine_diff_density_max 0.863
_refine_diff_density_min -0.390
_refine_diff_density_rms 0.063
_refine_ls_extinction_coef 0.017(3)
_refine_ls_extinction_expression Fc^*^=kFc[1+0.001xFc^2^\l^3^/sin(2\q)]^-1/4^
_refine_ls_extinction_method SHELXL
_refine_ls_goodness_of_fit_ref 1.069
_refine_ls_hydrogen_treatment constr
_refine_ls_matrix_type full
_refine_ls_number_parameters 155
_refine_ls_number_reflns 2242
_refine_ls_number_restraints 0
_refine_ls_restrained_S_all 1.069
_refine_ls_R_factor_all 0.0688
_refine_ls_R_factor_gt 0.0649
_refine_ls_shift/su_max 0.000
_refine_ls_shift/su_mean 0.000
_refine_ls_structure_factor_coef Fsqd
_refine_ls_weighting_details 'calc w=1/[\s^2^(Fo^2^)+(0.0696P)^2^+1.6264P] where P=(Fo^2^+2Fc^2^)/3'
_refine_ls_weighting_scheme calc
_refine_ls_wR_factor_gt 0.1701
_refine_ls_wR_factor_ref 0.1737
_reflns_number_gt 2042
_reflns_number_total 2242
_reflns_threshold_expression >2sigma(I)
_cod_data_source_file jo900070q_si_003.cif
_cod_data_source_block 3b
_cod_depositor_comments
;
The following automatic conversions were performed:
'_symmetry_cell_setting' value 'Monoclinic' changed to 'monoclinic'
according to '/home/saulius/struct/CIF-dictionaries/cif_core.dic'
dictionary named 'cif_core.dic' version 2.4.1 from 2010-06-29.

Automatic conversion script
Id: cif_fix_enum 1527 2010-12-29 10:47:43Z saulius 
;
_cod_original_sg_symbol_H-M P2(1)/c
_cod_database_code 4024486

loop_
_symmetry_equiv_pos_as_xyz
'x, y, z'
'-x, y+1/2, -z+1/2'
'-x, -y, -z'
'x, -y-1/2, z-1/2'

loop_
_atom_site_label
_atom_site_type_symbol
_atom_site_fract_x
_atom_site_fract_y
_atom_site_fract_z
_atom_site_U_iso_or_equiv
_atom_site_adp_type
_atom_site_occupancy
_atom_site_symmetry_multiplicity
_atom_site_calc_flag
_atom_site_refinement_flags
_atom_site_disorder_assembly
_atom_site_disorder_group
C1 C 0.82704(14) 0.10153(14) 0.3763(4) 0.0252(5) Uani 1 1 d . . .
H1A H 0.8300 0.0568 0.4902 0.030 Uiso 1 1 calc R . .
C2 C 0.90081(15) 0.15005(17) 0.3716(4) 0.0300(6) Uani 1 1 d . . .
H2A H 0.8975 0.1940 0.2559 0.036 Uiso 1 1 calc R . .
C3 C 0.98697(14) 0.14103(15) 0.5311(4) 0.0263(5) Uani 1 1 d . . .
H3A H 0.9841 0.0869 0.6263 0.032 Uiso 1 1 calc R . .
H3B H 0.9947 0.1948 0.6312 0.032 Uiso 1 1 calc R . .
C4 C 0.74091(14) 0.11290(13) 0.2153(4) 0.0205(5) Uani 1 1 d . . .
C5 C 0.66093(14) 0.08251(13) 0.2729(3) 0.0187(5) Uani 1 1 d . . .
H5A H 0.6624 0.0534 0.4131 0.022 Uiso 1 1 calc R . .
C6 C 0.57937(13) 0.09504(13) 0.1243(3) 0.0181(5) Uani 1 1 d . . .
H6A H 0.5271 0.0746 0.1670 0.022 Uiso 1 1 calc R . .
C7 C 0.57459(14) 0.13781(13) -0.0877(4) 0.0191(5) Uani 1 1 d . . .
C8 C 0.65433(14) 0.16685(14) -0.1466(4) 0.0207(5) Uani 1 1 d . . .
H8A H 0.6528 0.1951 -0.2878 0.025 Uiso 1 1 calc R . .
C9 C 0.73564(14) 0.15450(14) 0.0008(4) 0.0219(5) Uani 1 1 d . . .
H9A H 0.7879 0.1743 -0.0435 0.026 Uiso 1 1 calc R . .
C10 C 0.48638(15) 0.15214(16) -0.2504(4) 0.0277(5) Uani 1 1 d . . .
H10A H 0.4966 0.1830 -0.3860 0.042 Uiso 1 1 calc R . .
H10B H 0.4478 0.1894 -0.1776 0.042 Uiso 1 1 calc R . .
H10C H 0.4586 0.0931 -0.2913 0.042 Uiso 1 1 calc R . .
C11 C 1.06934(13) 0.13225(13) 0.4247(4) 0.0186(5) Uani 1 1 d . . .
C12 C 1.06687(14) 0.09193(14) 0.2109(4) 0.0210(5) Uani 1 1 d . . .
H12A H 1.0124 0.0720 0.1253 0.025 Uiso 1 1 calc R . .
C13 C 1.14423(14) 0.08109(14) 0.1235(3) 0.0207(5) Uani 1 1 d . . .
H13A H 1.1409 0.0535 -0.0192 0.025 Uiso 1 1 calc R . .
C14 C 1.22701(14) 0.11094(13) 0.2461(3) 0.0182(5) Uani 1 1 d . . .
C15 C 1.22905(13) 0.15191(13) 0.4588(3) 0.0177(5) Uani 1 1 d . . .
H15A H 1.2834 0.1725 0.5437 0.021 Uiso 1 1 calc R . .
C16 C 1.15181(13) 0.16270(13) 0.5468(3) 0.0175(5) Uani 1 1 d . . .
H16A H 1.1551 0.1906 0.6891 0.021 Uiso 1 1 calc R . .
C17 C 1.31075(15) 0.10016(15) 0.1501(4) 0.0248(5) Uani 1 1 d . . .
H17A H 1.3609 0.1244 0.2573 0.037 Uiso 1 1 calc R . .
H17B H 1.3043 0.1336 0.0082 0.037 Uiso 1 1 calc R . .
H17C H 1.3205 0.0357 0.1234 0.037 Uiso 1 1 calc R . .

loop_
_atom_site_aniso_label
_atom_site_aniso_U_11
_atom_site_aniso_U_22
_atom_site_aniso_U_33
_atom_site_aniso_U_23
_atom_site_aniso_U_13
_atom_site_aniso_U_12
C1 0.0210(11) 0.0168(10) 0.0359(13) 0.0021(9) 0.0011(9) 0.0003(8)
C2 0.0246(12) 0.0419(14) 0.0240(12) 0.0021(10) 0.0059(9) 0.0012(10)
C3 0.0205(11) 0.0190(11) 0.0408(14) -0.0036(9) 0.0100(10) -0.0008(8)
C4 0.0191(11) 0.0121(10) 0.0293(11) -0.0013(8) 0.0025(8) 0.0008(8)
C5 0.0224(11) 0.0157(10) 0.0182(10) 0.0004(8) 0.0045(8) -0.0003(8)
C6 0.0167(10) 0.0166(10) 0.0224(11) -0.0023(8) 0.0073(8) -0.0015(7)
C7 0.0216(11) 0.0144(9) 0.0209(10) -0.0029(8) 0.0031(8) 0.0009(8)
C8 0.0262(11) 0.0169(10) 0.0205(10) 0.0004(8) 0.0084(8) 0.0004(8)
C9 0.0192(11) 0.0161(10) 0.0330(12) 0.0002(8) 0.0114(9) -0.0021(8)
C10 0.0254(12) 0.0270(12) 0.0283(12) 0.0025(9) -0.0007(9) -0.0002(9)
C11 0.0182(10) 0.0129(9) 0.0245(11) 0.0018(8) 0.0041(8) 0.0009(7)
C12 0.0186(10) 0.0172(10) 0.0242(11) 0.0001(8) -0.0030(8) -0.0017(8)
C13 0.0292(12) 0.0173(10) 0.0149(10) -0.0008(8) 0.0022(8) 0.0004(8)
C14 0.0211(11) 0.0138(9) 0.0202(10) 0.0038(8) 0.0052(8) 0.0019(8)
C15 0.0155(10) 0.0166(10) 0.0198(10) 0.0015(8) 0.0000(8) -0.0012(7)
C16 0.0206(10) 0.0146(9) 0.0171(10) -0.0012(7) 0.0035(8) 0.0001(8)
C17 0.0264(12) 0.0231(11) 0.0278(12) -0.0002(9) 0.0120(9) 0.0009(9)

loop_
_atom_type_symbol
_atom_type_description
_atom_type_scat_dispersion_real
_atom_type_scat_dispersion_imag
_atom_type_scat_source
C C 0.0033 0.0016 'International Tables Vol C Tables 4.2.6.8 and 6.1.1.4'
H H 0.0000 0.0000 'International Tables Vol C Tables 4.2.6.8 and 6.1.1.4'

loop_
_geom_angle_atom_site_label_1
_geom_angle_atom_site_label_2
_geom_angle_atom_site_label_3
_geom_angle
_geom_angle_site_symmetry_1
_geom_angle_site_symmetry_3
_geom_angle_publ_flag
C2 C1 C4 125.2(2) . . ?
C2 C1 H1A 117.4 . . ?
C4 C1 H1A 117.4 . . ?
C1 C2 C3 126.3(2) . . ?
C1 C2 H2A 116.8 . . ?
C3 C2 H2A 116.8 . . ?
C2 C3 C11 116.42(19) . . ?
C2 C3 H3A 108.2 . . ?
C11 C3 H3A 108.2 . . ?
C2 C3 H3B 108.2 . . ?
C11 C3 H3B 108.2 . . ?
H3A C3 H3B 107.3 . . ?
C9 C4 C5 117.44(19) . . ?
C9 C4 C1 121.74(19) . . ?
C5 C4 C1 120.82(19) . . ?
C6 C5 C4 121.09(19) . . ?
C6 C5 H5A 119.5 . . ?
C4 C5 H5A 119.5 . . ?
C5 C6 C7 121.09(18) . . ?
C5 C6 H6A 119.5 . . ?
C7 C6 H6A 119.5 . . ?
C8 C7 C6 117.85(19) . . ?
C8 C7 C10 120.52(19) . . ?
C6 C7 C10 121.63(19) . . ?
C9 C8 C7 121.24(19) . . ?
C9 C8 H8A 119.4 . . ?
C7 C8 H8A 119.4 . . ?
C8 C9 C4 121.28(19) . . ?
C8 C9 H9A 119.4 . . ?
C4 C9 H9A 119.4 . . ?
C7 C10 H10A 109.5 . . ?
C7 C10 H10B 109.5 . . ?
H10A C10 H10B 109.5 . . ?
C7 C10 H10C 109.5 . . ?
H10A C10 H10C 109.5 . . ?
H10B C10 H10C 109.5 . . ?
C16 C11 C12 117.96(18) . . ?
C16 C11 C3 119.37(18) . . ?
C12 C11 C3 122.64(19) . . ?
C13 C12 C11 121.10(19) . . ?
C13 C12 H12A 119.4 . . ?
C11 C12 H12A 119.4 . . ?
C12 C13 C14 121.07(19) . . ?
C12 C13 H13A 119.5 . . ?
C14 C13 H13A 119.5 . . ?
C15 C14 C13 117.63(18) . . ?
C15 C14 C17 121.31(18) . . ?
C13 C14 C17 121.06(18) . . ?
C16 C15 C14 121.43(18) . . ?
C16 C15 H15A 119.3 . . ?
C14 C15 H15A 119.3 . . ?
C15 C16 C11 120.80(18) . . ?
C15 C16 H16A 119.6 . . ?
C11 C16 H16A 119.6 . . ?
C14 C17 H17A 109.5 . . ?
C14 C17 H17B 109.5 . . ?
H17A C17 H17B 109.5 . . ?
C14 C17 H17C 109.5 . . ?
H17A C17 H17C 109.5 . . ?
H17B C17 H17C 109.5 . . ?

loop_
_geom_bond_atom_site_label_1
_geom_bond_atom_site_label_2
_geom_bond_distance
_geom_bond_site_symmetry_2
_geom_bond_publ_flag
C1 C2 1.328(3) . ?
C1 C4 1.474(3) . ?
C1 H1A 0.9300 . ?
C2 C3 1.467(3) . ?
C2 H2A 0.9300 . ?
C3 C11 1.516(3) . ?
C3 H3A 0.9700 . ?
C3 H3B 0.9700 . ?
C4 C9 1.398(3) . ?
C4 C5 1.398(3) . ?
C5 C6 1.388(3) . ?
C5 H5A 0.9300 . ?
C6 C7 1.393(3) . ?
C6 H6A 0.9300 . ?
C7 C8 1.392(3) . ?
C7 C10 1.508(3) . ?
C8 C9 1.381(3) . ?
C8 H8A 0.9300 . ?
C9 H9A 0.9300 . ?
C10 H10A 0.9600 . ?
C10 H10B 0.9600 . ?
C10 H10C 0.9600 . ?
C11 C16 1.393(3) . ?
C11 C12 1.393(3) . ?
C12 C13 1.386(3) . ?
C12 H12A 0.9300 . ?
C13 C14 1.395(3) . ?
C13 H13A 0.9300 . ?
C14 C15 1.392(3) . ?
C14 C17 1.503(3) . ?
C15 C16 1.386(3) . ?
C15 H15A 0.9300 . ?
C16 H16A 0.9300 . ?
C17 H17A 0.9600 . ?
C17 H17B 0.9600 . ?
C17 H17C 0.9600 . ?

loop_
_cod_related_entry_id
_cod_related_entry_database
_cod_related_entry_code
1 ChemSpider 13911458
